data_2015316
loop_
_publ_author_name
'Lulinski, Sergiusz'
'Serwatowski, Janusz'

_publ_section_title
;
 2-(Methoxycarbonyl)phenylboronic acid
;
_journal_coeditor_code JZ3006
_journal_issue 5
_journal_name_full 'Acta Crystallographica Section C'
_journal_page_first o301
_journal_page_last o303
_journal_paper_doi 10.1107/S0108270106012297
_journal_volume 62
_journal_year 2006
_chemical_formula_iupac 'C8 H9 B O4'
_chemical_formula_moiety 'C8 H9 B O4'
_chemical_formula_sum 'C8 H9 B O4'
_chemical_formula_weight 179.96
_chemical_melting_point .375E-305
_chemical_name_systematic
;
2-(Methoxycarbonyl)phenylboronic acid
;
_space_group_IT_number 11
_symmetry_cell_setting monoclinic
_symmetry_space_group_name_Hall '-P 2yb'
_symmetry_space_group_name_H-M 'P 1 21/m 1'
_atom_sites_solution_hydrogens geom
_atom_sites_solution_primary direct
_atom_sites_solution_secondary difmap
_audit_creation_method SHELXL-97
_cell_angle_alpha 90.00
_cell_angle_beta 115.007(3)
_cell_angle_gamma 90.00
_cell_formula_units_Z 6
_cell_length_a 8.2764(2)
_cell_length_b 19.7124(6)
_cell_length_c 8.7321(3)
_cell_measurement_reflns_used 18642
_cell_measurement_temperature 100(2)
_cell_measurement_theta_max 29.03
_cell_measurement_theta_min 2.57
_cell_volume 1291.07(7)
_computing_cell_refinement
;
CrysAlis RED (Oxford Diffraction, 2005)
;
_computing_data_collection
;
CrysAlis CCD (Oxford Diffraction, 2005)
;
_computing_data_reduction
;
CrysAlis RED
;
_computing_molecular_graphics 'DIAMOND (Brandenburg, 1999)'
_computing_publication_material SHELXTL97
_computing_structure_refinement 'SHELXL97 (Sheldrick, 1997)'
_computing_structure_solution 'SHELXS97 (Sheldrick, 1990)'
_diffrn_ambient_temperature 100(2)
_diffrn_detector_area_resol_mean 8.6479
_diffrn_measured_fraction_theta_full 0.993
_diffrn_measured_fraction_theta_max 0.960
_diffrn_measurement_device_type 'Oxford Diffraction KM-4 CCD'
_diffrn_measurement_method \w
_diffrn_radiation_monochromator graphite
_diffrn_radiation_source 'fine-focus sealed tube'
_diffrn_radiation_type MoK\a
_diffrn_radiation_wavelength 0.71073
_diffrn_reflns_av_R_equivalents 0.0122
_diffrn_reflns_av_sigmaI/netI 0.0122
_diffrn_reflns_limit_h_max 11
_diffrn_reflns_limit_h_min -11
_diffrn_reflns_limit_k_max 26
_diffrn_reflns_limit_k_min -26
_diffrn_reflns_limit_l_max 11
_diffrn_reflns_limit_l_min -11
_diffrn_reflns_number 23407
_diffrn_reflns_theta_full 28.00
_diffrn_reflns_theta_max 28.62
_diffrn_reflns_theta_min 2.77
_diffrn_standards_decay_% 2
_diffrn_standards_number '1 frame'
_exptl_absorpt_coefficient_mu 0.109
_exptl_absorpt_correction_T_max 0.98
_exptl_absorpt_correction_T_min 0.96
_exptl_absorpt_correction_type multi-scan
_exptl_absorpt_process_details
;
(CrysAlis RED; Oxford Diffraction, 2005)
;
_exptl_crystal_colour colourless
_exptl_crystal_density_diffrn 1.389
_exptl_crystal_density_method 'not measured'
_exptl_crystal_description prism
_exptl_crystal_F_000 564
_exptl_crystal_size_max 0.46
_exptl_crystal_size_mid 0.32
_exptl_crystal_size_min 0.21
_refine_diff_density_max 0.530
_refine_diff_density_min -0.261
_refine_ls_extinction_method none
_refine_ls_goodness_of_fit_ref 1.124
_refine_ls_hydrogen_treatment refall
_refine_ls_matrix_type full
_refine_ls_number_parameters 252
_refine_ls_number_reflns 3268
_refine_ls_number_restraints 0
_refine_ls_restrained_S_all 1.124
_refine_ls_R_factor_all 0.0378
_refine_ls_R_factor_gt 0.0325
_refine_ls_shift/su_max 0.001
_refine_ls_shift/su_mean 0.000
_refine_ls_structure_factor_coef Fsqd
_refine_ls_weighting_details 'calc w=1/[\s^2^(Fo^2^)+(0.0537P)^2^+0.2342P] where P=(Fo^2^+2Fc^2^)/3'
_refine_ls_weighting_scheme calc
_refine_ls_wR_factor_gt 0.0923
_refine_ls_wR_factor_ref 0.0941
_reflns_number_gt 2797
_reflns_number_total 3268
_reflns_threshold_expression I>2\s(I)
_cod_data_source_file jz3006.cif
_cod_data_source_block I
_cod_depositor_comments
;
The following automatic conversions were performed:
'_symmetry_cell_setting' value 'Monoclinic' changed to 'monoclinic'
according to '/home/saulius/struct/CIF-dictionaries/cif_core.dic'
dictionary named 'cif_core.dic' version 2.4.1 from 2010-06-29.

Automatic conversion script
Id: cif_fix_enum 1527 2010-12-29 10:47:43Z saulius 

The following automatic conversions were performed:

'_symmetry_cell_setting' value 'Monoclinic' changed to 'monoclinic'
according to /home/saulius/struct/CIF-dictionaries/cif_core.dic
dictionary named 'cif_core.dic' version 2.4.1 from 2010-06-29.

Automatic conversion script
Id: cif_fix_values 1715 2011-07-08 13:25:40Z adriana 
;
_cod_original_sg_symbol_H-M 'P 21/m'
_cod_database_code 2015316
_cod_database_fobs_code 2015316

loop_
_symmetry_equiv_pos_as_xyz
'x, y, z'
'-x, y+1/2, -z'
'-x, -y, -z'
'x, -y-1/2, z'

loop_
_atom_site_type_symbol
_atom_site_label
_atom_site_fract_x
_atom_site_fract_y
_atom_site_fract_z
_atom_site_U_iso_or_equiv
_atom_site_adp_type
_atom_site_calc_flag
_atom_site_refinement_flags
_atom_site_occupancy
B B1A 0.7560(2) 0.2500 0.10927(19) 0.0147(3) Uani d S 1
O O2A 0.84020(9) 0.19131(4) 0.10383(10) 0.01859(17) Uani d . 1
C C4A 0.58490(18) 0.2500 0.14853(18) 0.0135(3) Uani d S 1
C C5A 0.40914(18) 0.2500 0.02271(17) 0.0135(3) Uani d S 1
C C6A 0.26290(19) 0.2500 0.06308(18) 0.0155(3) Uani d S 1
C C7A 0.28900(19) 0.2500 0.23082(18) 0.0164(3) Uani d S 1
C C8A 0.46185(19) 0.2500 0.35780(18) 0.0154(3) Uani d S 1
C C9A 0.60694(19) 0.2500 0.31652(18) 0.0153(3) Uani d S 1
C C10A 0.38300(18) 0.2500 -0.15829(18) 0.0151(3) Uani d S 1
O O11A 0.50296(14) 0.2500 -0.20031(13) 0.0217(2) Uani d S 1
O O12A 0.21027(13) 0.2500 -0.26413(13) 0.0189(2) Uani d S 1
C C13A 0.1733(2) 0.2500 -0.44150(18) 0.0205(3) Uani d S 1
H H2A 0.778(2) 0.1552(9) 0.106(2) 0.040(4) Uiso d . 1
H H6A 0.146(2) 0.2500 -0.024(2) 0.018(4) Uiso d S 1
H H7A 0.186(3) 0.2500 0.257(2) 0.020(4) Uiso d S 1
H H8A 0.485(2) 0.2500 0.472(2) 0.017(4) Uiso d S 1
H H9A 0.727(3) 0.2500 0.410(2) 0.019(4) Uiso d S 1
H H13B 0.2218(17) 0.2909(7) -0.4699(16) 0.022(3) Uiso d . 1
H H13A 0.043(3) 0.2500 -0.502(2) 0.022(5) Uiso d S 1
B B1B 0.64335(15) 0.03990(6) 0.23390(14) 0.0160(2) Uani d . 1
O O2B 0.63920(11) 0.07786(4) 0.10208(10) 0.02110(18) Uani d . 1
O O3B 0.59072(10) -0.02644(4) 0.20533(9) 0.01729(17) Uani d . 1
C C4B 0.72656(13) 0.07235(5) 0.41676(12) 0.0148(2) Uani d . 1
C C5B 0.62241(13) 0.09238(5) 0.50140(12) 0.0144(2) Uani d . 1
C C6B 0.69903(14) 0.12175(5) 0.66217(13) 0.0168(2) Uani d . 1
C C7B 0.88173(14) 0.13109(5) 0.74235(13) 0.0195(2) Uani d . 1
C C8B 0.98774(14) 0.11072(6) 0.66255(14) 0.0205(2) Uani d . 1
C C9B 0.91089(14) 0.08231(5) 0.50166(14) 0.0183(2) Uani d . 1
C C10B 0.42559(13) 0.08558(5) 0.42013(13) 0.0151(2) Uani d . 1
O O11B 0.32945(10) 0.08921(4) 0.49407(9) 0.01926(17) Uani d . 1
O O12B 0.36270(9) 0.07474(4) 0.25489(9) 0.01917(17) Uani d . 1
C C13B 0.17208(15) 0.06358(7) 0.16598(15) 0.0253(2) Uani d . 1
H H2B 0.574(2) 0.0605(9) 0.002(2) 0.045(5) Uiso d . 1
H H3B 0.609(2) -0.0490(10) 0.295(2) 0.051(5) Uiso d . 1
H H6B 0.6238(16) 0.1378(6) 0.7136(16) 0.017(3) Uiso d . 1
H H7B 0.9340(18) 0.1523(7) 0.8526(18) 0.025(3) Uiso d . 1
H H8B 1.1197(19) 0.1161(7) 0.7198(18) 0.028(4) Uiso d . 1
H H9B 0.9892(19) 0.0696(7) 0.4494(18) 0.027(3) Uiso d . 1
H H13D 0.152(2) 0.0539(8) 0.050(2) 0.032(4) Uiso d . 1
H H13E 0.1379(19) 0.0251(8) 0.2171(18) 0.029(4) Uiso d . 1
H H13F 0.1087(19) 0.1045(8) 0.1705(19) 0.030(4) Uiso d . 1

loop_
_atom_site_aniso_label
_atom_site_aniso_U_11
_atom_site_aniso_U_22
_atom_site_aniso_U_33
_atom_site_aniso_U_12
_atom_site_aniso_U_13
_atom_site_aniso_U_23
B1A 0.0128(7) 0.0176(7) 0.0133(7) 0.000 0.0053(6) 0.000
O2A 0.0168(4) 0.0159(4) 0.0263(4) 0.0009(3) 0.0123(3) 0.0005(3)
C4A 0.0141(6) 0.0107(6) 0.0167(6) 0.000 0.0076(5) 0.000
C5A 0.0147(6) 0.0115(6) 0.0152(7) 0.000 0.0073(5) 0.000
C6A 0.0129(6) 0.0171(7) 0.0160(7) 0.000 0.0056(5) 0.000
C7A 0.0155(7) 0.0171(7) 0.0193(7) 0.000 0.0100(6) 0.000
C8A 0.0190(7) 0.0151(6) 0.0135(6) 0.000 0.0081(5) 0.000
C9A 0.0144(6) 0.0155(7) 0.0152(6) 0.000 0.0056(5) 0.000
C10A 0.0113(6) 0.0100(6) 0.0211(7) 0.000 0.0041(5) 0.000
O11A 0.0197(5) 0.0297(6) 0.0180(5) 0.000 0.0103(4) 0.000
O12A 0.0152(5) 0.0292(6) 0.0125(5) 0.000 0.0059(4) 0.000
C13A 0.0192(7) 0.0301(8) 0.0125(7) 0.000 0.0071(6) 0.000
B1B 0.0158(5) 0.0175(6) 0.0161(5) -0.0005(4) 0.0081(4) -0.0016(4)
O2B 0.0294(4) 0.0190(4) 0.0156(4) -0.0077(3) 0.0102(3) -0.0021(3)
O3B 0.0227(4) 0.0154(4) 0.0142(3) -0.0021(3) 0.0082(3) -0.0007(3)
C4B 0.0173(5) 0.0121(4) 0.0152(4) -0.0007(3) 0.0071(4) 0.0004(3)
C5B 0.0155(5) 0.0124(4) 0.0146(5) 0.0003(3) 0.0057(4) 0.0017(3)
C6B 0.0209(5) 0.0149(5) 0.0151(5) 0.0012(4) 0.0080(4) 0.0001(4)
C7B 0.0219(5) 0.0179(5) 0.0149(5) -0.0019(4) 0.0041(4) -0.0019(4)
C8B 0.0158(5) 0.0197(5) 0.0224(5) -0.0027(4) 0.0045(4) -0.0011(4)
C9B 0.0178(5) 0.0175(5) 0.0215(5) -0.0005(4) 0.0100(4) -0.0011(4)
C10B 0.0180(5) 0.0115(4) 0.0151(5) 0.0015(4) 0.0065(4) 0.0015(3)
O11B 0.0182(4) 0.0214(4) 0.0198(4) 0.0018(3) 0.0097(3) 0.0031(3)
O12B 0.0149(4) 0.0253(4) 0.0145(3) 0.0011(3) 0.0035(3) -0.0017(3)
C13B 0.0160(5) 0.0303(6) 0.0217(6) 0.0000(4) 0.0003(4) -0.0020(5)

loop_
_atom_type_symbol
_atom_type_description
_atom_type_scat_dispersion_real
_atom_type_scat_dispersion_imag
_atom_type_scat_source
C C 0.0033 0.0016 'International Tables Vol C Tables 4.2.6.8 and 6.1.1.4'
H H 0.0000 0.0000 'International Tables Vol C Tables 4.2.6.8 and 6.1.1.4'
B B 0.0013 0.0007 'International Tables Vol C Tables 4.2.6.8 and 6.1.1.4'
O O 0.0106 0.0060 'International Tables Vol C Tables 4.2.6.8 and 6.1.1.4'

loop_
_geom_angle_atom_site_label_1
_geom_angle_atom_site_label_2
_geom_angle_atom_site_label_3
_geom_angle_site_symmetry_1
_geom_angle
_geom_angle_publ_flag
O2A B1A O2A 4_565 116.34(12) y
O2A B1A C4A 4_565 121.50(6) y
O2A B1A C4A . 121.50(6) no
B1A O2A H2A . 112.0(10) no
C9A C4A C5A . 116.93(12) no
C9A C4A B1A . 119.48(12) y
C5A C4A B1A . 123.59(12) y
C6A C5A C4A . 121.62(13) no
C6A C5A C10A . 120.73(12) y
C4A C5A C10A . 117.65(12) y
C7A C6A C5A . 120.12(13) no
C7A C6A H6A . 119.8(11) no
C5A C6A H6A . 120.1(11) no
C6A C7A C8A . 119.36(13) no
C6A C7A H7A . 119.0(11) no
C8A C7A H7A . 121.6(11) no
C7A C8A C9A . 120.18(13) no
C7A C8A H8A . 121.9(11) no
C9A C8A H8A . 118.0(11) no
C8A C9A C4A . 121.80(13) no
C8A C9A H9A . 117.5(11) no
C4A C9A H9A . 120.7(11) no
O11A C10A O12A . 124.97(14) y
O11A C10A C5A . 123.66(13) y
O12A C10A C5A . 111.37(12) y
C10A O12A C13A . 114.93(11) no
O12A C13A H13B . 110.3(8) no
O12A C13A H13A . 105.2(11) no
H13B C13A H13A . 109.9(9) no
O2B B1B O3B . 118.63(9) y
O2B B1B C4B . 118.41(9) y
O3B B1B C4B . 122.67(9) y
B1B O2B H2B . 114.3(11) no
B1B O3B H3B . 114.1(13) no
C9B C4B C5B . 117.04(9) no
C9B C4B B1B . 120.21(9) no
C5B C4B B1B . 122.76(9) y
C6B C5B C4B . 121.63(9) no
C6B C5B C10B . 117.27(9) y
C4B C5B C10B . 121.05(9) y
C7B C6B C5B . 119.85(10) no
C7B C6B H6B . 120.3(7) no
C5B C6B H6B . 119.8(7) no
C6B C7B C8B . 119.60(10) no
C6B C7B H7B . 119.6(8) no
C8B C7B H7B . 120.8(8) no
C7B C8B C9B . 120.41(10) no
C7B C8B H8B . 120.5(8) no
C9B C8B H8B . 119.1(8) no
C8B C9B C4B . 121.46(10) no
C8B C9B H9B . 117.9(9) no
C4B C9B H9B . 120.6(9) no
O11B C10B O12B . 122.72(9) y
O11B C10B C5B . 124.87(9) y
O12B C10B C5B . 112.42(8) y
C10B O12B C13B . 116.35(8) no
O12B C13B H13D . 104.9(9) no
O12B C13B H13E . 109.3(8) no
H13D C13B H13E . 111.4(13) no
O12B C13B H13F . 109.6(9) no
H13D C13B H13F . 110.3(13) no
H13E C13B H13F . 111.1(12) no

loop_
_geom_bond_atom_site_label_1
_geom_bond_atom_site_label_2
_geom_bond_site_symmetry_2
_geom_bond_distance
_geom_bond_publ_flag
B1A O2A 4_565 1.3616(11) y
B1A O2A . 1.3616(11) no
B1A C4A . 1.592(2) y
O2A H2A . 0.883(17) no
C4A C9A . 1.3997(19) no
C4A C5A . 1.4042(19) no
C5A C6A . 1.3963(19) no
C5A C10A . 1.502(2) y
C6A C7A . 1.387(2) no
C6A H6A . 0.945(18) no
C7A C8A . 1.392(2) no
C7A H7A . 0.973(19) no
C8A C9A . 1.392(2) no
C8A H8A . 0.931(19) no
C9A H9A . 0.983(19) no
C10A O11A . 1.1951(17) y
C10A O12A . 1.3344(17) y
O12A C13A . 1.4462(17) no
C13A H13B . 0.978(13) no
C13A H13A . 0.976(19) no
B1B O2B . 1.3610(13) y
B1B O3B . 1.3677(14) y
B1B C4B . 1.5823(15) y
O2B H2B . 0.880(19) no
O3B H3B . 0.858(19) no
C4B C9B . 1.3998(14) no
C4B C5B . 1.4083(14) no
C5B C6B . 1.3984(14) no
C5B C10B . 1.4825(14) y
C6B C7B . 1.3840(15) no
C6B H6B . 0.962(12) no
C7B C8B . 1.3906(16) no
C7B H7B . 0.968(14) no
C8B C9B . 1.3915(15) no
C8B H8B . 0.996(14) no
C9B H9B . 0.970(14) no
C10B O11B . 1.2204(12) y
C10B O12B . 1.3280(12) y
O12B C13B . 1.4507(13) no
C13B H13D . 0.969(15) no
C13B H13E . 0.981(15) no
C13B H13F . 0.972(16) no

loop_
_geom_hbond_atom_site_label_D
_geom_hbond_atom_site_label_H
_geom_hbond_atom_site_label_A
_geom_hbond_site_symmetry_A
_geom_hbond_distance_DH
_geom_hbond_distance_HA
_geom_hbond_distance_DA
_geom_hbond_angle_DHA
_geom_hbond_publ_flag
O2A H2A O2B . 0.883(17) 1.901(17) 2.7835(11) 177.8(16) y
O2B H2B O3B 3_655 0.880(19) 1.870(19) 2.7451(11) 172.8(16) y
O3B H3B O11B 3_656 0.858(19) 1.87(2) 2.7187(11) 172.6(18) y

loop_
_geom_torsion_atom_site_label_1
_geom_torsion_atom_site_label_2
_geom_torsion_atom_site_label_3
_geom_torsion_atom_site_label_4
_geom_torsion_site_symmetry_1
_geom_torsion
_geom_torsion_publ_flag
O2A B1A C4A C9A 4_565 -85.18(12) no
O2A B1A C4A C9A . 85.18(12) y
O2A B1A C4A C5A 4_565 94.82(12) y
O2A B1A C4A C5A . -94.82(12) no
C9A C4A C5A C6A . 0.0 no
B1A C4A C5A C6A . 180.0 no
C9A C4A C5A C10A . 180.0 no
B1A C4A C5A C10A . 0.0 no
C4A C5A C6A C7A . 0.0 no
C10A C5A C6A C7A . 180.0 no
C5A C6A C7A C8A . 0.0 no
C6A C7A C8A C9A . 0.0 no
C7A C8A C9A C4A . 0.0 no
C5A C4A C9A C8A . 0.0 no
B1A C4A C9A C8A . 180.0 no
C6A C5A C10A O11A . 180.0 no
C4A C5A C10A O11A . 0.0 no
C6A C5A C10A O12A . 0.0 no
C4A C5A C10A O12A . 180.0 no
O11A C10A O12A C13A . 0.0 no
C5A C10A O12A C13A . 180.0 no
O2B B1B C4B C9B . -71.88(13) no
O3B B1B C4B C9B . 101.97(12) no
O2B B1B C4B C5B . 108.12(11) no
O3B B1B C4B C5B . -78.04(13) no
C9B C4B C5B C6B . 0.83(14) no
B1B C4B C5B C6B . -179.17(9) no
C9B C4B C5B C10B . 178.36(9) no
B1B C4B C5B C10B . -1.63(15) y
C4B C5B C6B C7B . -0.63(15) no
C10B C5B C6B C7B . -178.26(9) no
C5B C6B C7B C8B . -0.43(16) no
C6B C7B C8B C9B . 1.27(16) no
C7B C8B C9B C4B . -1.07(16) no
C5B C4B C9B C8B . 0.02(15) no
B1B C4B C9B C8B . -179.98(10) no
C6B C5B C10B O11B . -17.14(15) y
C4B C5B C10B O11B . 165.22(10) y
C6B C5B C10B O12B . 163.00(9) y
C4B C5B C10B O12B . -14.64(13) no
O11B C10B O12B C13B . -3.24(14) y
C5B C10B O12B C13B . 176.62(9) no
